data_7214410
loop_
_publ_author_name
'Aaker\"oy, Christer B.'
'Forbes, Safiyyah'
'Desper, John'

_publ_section_title
;
 Altering physical properties of pharmaceutical co-crystals in a
 systematic manner
;
_journal_issue 26
_journal_name_full CrystEngComm
_journal_page_first 5870
_journal_paper_doi 10.1039/c4ce00206g
_journal_volume 16
_journal_year 2014
_chemical_formula_moiety
;
(C20 H26 N4 O2) (C6 H10 O4)
;
_chemical_formula_sum 'C26 H36 N4 O6'
_chemical_formula_weight 500.59
_chemical_name_systematic
;
Adip+A44 4-pyridyl-CONH-(CH2)8-NHCO-4-pyridyl, HOOC-(CH2)8-COOH
;
_space_group_IT_number 2
_symmetry_cell_setting triclinic
_symmetry_space_group_name_Hall '-P 1'
_symmetry_space_group_name_H-M 'P -1'
_atom_sites_solution_hydrogens geom
_atom_sites_solution_primary direct
_atom_sites_solution_secondary difmap
_audit_creation_method SHELXL-97
_cell_angle_alpha 93.859(4)
_cell_angle_beta 95.267(4)
_cell_angle_gamma 91.289(4)
_cell_formula_units_Z 1
_cell_length_a 5.1403(3)
_cell_length_b 5.2489(3)
_cell_length_c 22.9829(15)
_cell_measurement_reflns_used 3599
_cell_measurement_temperature 120(2)
_cell_measurement_theta_max 31.28
_cell_measurement_theta_min 2.68
_cell_volume 615.82(6)
_computing_cell_refinement 'Bruker SMART'
_computing_data_collection 'Bruker SMART'
_computing_data_reduction 'Bruker SAINT'
_computing_molecular_graphics 'Bruker SHELXTL'
_computing_publication_material 'Bruker SHELXTL'
_computing_structure_refinement 'SHELXL-97 (Sheldrick, 1997)'
_computing_structure_solution 'SHELXS-97 (Sheldrick, 1990)'
_diffrn_ambient_temperature 120(2)
_diffrn_measured_fraction_theta_full 0.970
_diffrn_measured_fraction_theta_max 0.970
_diffrn_measurement_device_type 'CCD area detector'
_diffrn_measurement_method 'phi and omega scans'
_diffrn_radiation_monochromator graphite
_diffrn_radiation_source 'fine-focus sealed tube'
_diffrn_radiation_type MoK\a
_diffrn_radiation_wavelength 0.71073
_diffrn_reflns_av_R_equivalents 0.0263
_diffrn_reflns_av_sigmaI/netI 0.0324
_diffrn_reflns_limit_h_max 7
_diffrn_reflns_limit_h_min -7
_diffrn_reflns_limit_k_max 7
_diffrn_reflns_limit_k_min -7
_diffrn_reflns_limit_l_max 33
_diffrn_reflns_limit_l_min -33
_diffrn_reflns_number 10595
_diffrn_reflns_theta_full 31.41
_diffrn_reflns_theta_max 31.41
_diffrn_reflns_theta_min 2.68
_exptl_absorpt_coefficient_mu 0.097
_exptl_absorpt_correction_T_max 0.9952
_exptl_absorpt_correction_T_min 0.9763
_exptl_absorpt_correction_type multi-scan
_exptl_absorpt_process_details SADABS
_exptl_crystal_colour colourless
_exptl_crystal_density_diffrn 1.350
_exptl_crystal_density_method 'not measured'
_exptl_crystal_description plate
_exptl_crystal_F_000 268
_exptl_crystal_size_max 0.25
_exptl_crystal_size_mid 0.10
_exptl_crystal_size_min 0.05
_refine_diff_density_max 0.439
_refine_diff_density_min -0.213
_refine_diff_density_rms 0.051
_refine_ls_extinction_method none
_refine_ls_goodness_of_fit_ref 1.045
_refine_ls_hydrogen_treatment mixed
_refine_ls_matrix_type full
_refine_ls_number_parameters 169
_refine_ls_number_reflns 3955
_refine_ls_number_restraints 0
_refine_ls_restrained_S_all 1.045
_refine_ls_R_factor_all 0.0570
_refine_ls_R_factor_gt 0.0402
_refine_ls_shift/su_max 0.000
_refine_ls_shift/su_mean 0.000
_refine_ls_structure_factor_coef Fsqd
_refine_ls_weighting_details 'calc w=1/[\s^2^(Fo^2^)+(0.0600P)^2^+0.1000P] where P=(Fo^2^+2Fc^2^)/3'
_refine_ls_weighting_scheme calc
_refine_ls_wR_factor_gt 0.1061
_refine_ls_wR_factor_ref 0.1154
_reflns_number_gt 3054
_reflns_number_total 3955
_reflns_threshold_expression >2sigma(I)
_cod_data_source_file c4ce00206g2.cif
_cod_data_source_block sf0813m_4
_cod_depositor_comments
;
The following automatic conversions were performed:

'_symmetry_cell_setting' value 'Triclinic' changed to 'triclinic'
according to
/usr/data/users/saulius/crontab/automatic-downloads/rss-feeds/RSC/lib/dictionaries/cif_core.dic
dictionary named 'cif_core.dic' version 2.4.2 from 2011-04-26.

Automatic conversion script
Id: cif_fix_values 2281 2013-09-26 08:29:07Z andrius 

 Adding full bibliography for 7214407--7214417.cif.
;
_cod_original_sg_symbol_H-M P-1
_cod_database_code 7214410

loop_
_symmetry_equiv_pos_as_xyz
'x, y, z'
'-x, -y, -z'

loop_
_atom_site_label
_atom_site_type_symbol
_atom_site_fract_x
_atom_site_fract_y
_atom_site_fract_z
_atom_site_U_iso_or_equiv
_atom_site_adp_type
_atom_site_occupancy
_atom_site_symmetry_multiplicity
_atom_site_calc_flag
_atom_site_refinement_flags
N11 N 0.54045(17) 0.49928(16) 0.32660(4) 0.01656(18) Uani 1 1 d .
C12 C 0.7315(2) 0.51739(19) 0.29090(5) 0.0166(2) Uani 1 1 d .
H12A H 0.8503 0.6600 0.2971 0.020 Uiso 1 1 calc R
C13 C 0.7632(2) 0.33745(19) 0.24541(4) 0.0157(2) Uani 1 1 d .
H13A H 0.9020 0.3558 0.2213 0.019 Uiso 1 1 calc R
C14 C 0.58811(19) 0.12892(18) 0.23561(4) 0.01343(18) Uani 1 1 d .
C15 C 0.38967(19) 0.10885(19) 0.27248(4) 0.0156(2) Uani 1 1 d .
H15A H 0.2671 -0.0308 0.2670 0.019 Uiso 1 1 calc R
C16 C 0.3739(2) 0.29723(19) 0.31758(4) 0.0166(2) Uani 1 1 d .
H16A H 0.2396 0.2819 0.3430 0.020 Uiso 1 1 calc R
C17 C 0.6314(2) -0.06871(18) 0.18716(4) 0.01440(19) Uani 1 1 d .
N17 N 0.42122(17) -0.20437(16) 0.16232(4) 0.01582(18) Uani 1 1 d .
H17 H 0.268(3) -0.165(3) 0.1700(6) 0.019 Uiso 1 1 d .
O17 O 0.85331(14) -0.10218(14) 0.17156(3) 0.02007(18) Uani 1 1 d .
C21 C 0.4505(2) -0.39952(19) 0.11510(4) 0.0163(2) Uani 1 1 d .
H21A H 0.5910 -0.5152 0.1278 0.020 Uiso 1 1 calc R
H21B H 0.5035 -0.3161 0.0805 0.020 Uiso 1 1 calc R
C22 C 0.1996(2) -0.55536(19) 0.09790(5) 0.0161(2) Uani 1 1 d .
H22A H 0.0569 -0.4397 0.0866 0.019 Uiso 1 1 calc R
H22B H 0.1504 -0.6457 0.1319 0.019 Uiso 1 1 calc R
C23 C 0.2325(2) -0.74971(19) 0.04686(5) 0.0160(2) Uani 1 1 d .
H23A H 0.2917 -0.6587 0.0139 0.019 Uiso 1 1 calc R
H23B H 0.3705 -0.8688 0.0591 0.019 Uiso 1 1 calc R
C24 C -0.0173(2) -0.90351(18) 0.02565(4) 0.0160(2) Uani 1 1 d .
H24A H -0.1557 -0.7846 0.0136 0.019 Uiso 1 1 calc R
H24B H -0.0761 -0.9956 0.0585 0.019 Uiso 1 1 calc R
C31 C 0.7540(2) 1.03192(18) 0.41480(4) 0.01529(19) Uani 1 1 d .
O31 O 0.55414(15) 0.86659(15) 0.41535(3) 0.02055(18) Uani 1 1 d .
H31 H 0.553(3) 0.746(3) 0.3841(6) 0.025 Uiso 1 1 d .
O32 O 0.91091(16) 1.01826(15) 0.37838(4) 0.02227(18) Uani 1 1 d .
C32 C 0.7568(2) 1.23651(19) 0.46411(5) 0.0175(2) Uani 1 1 d .
H32A H 0.7357 1.1536 0.5009 0.021 Uiso 1 1 calc R
H32B H 0.6042 1.3453 0.4565 0.021 Uiso 1 1 calc R
C33 C 1.0022(2) 1.40678(19) 0.47307(4) 0.0165(2) Uani 1 1 d .
H33A H 1.0164 1.5039 0.4380 0.020 Uiso 1 1 calc R
H33B H 1.1575 1.2993 0.4779 0.020 Uiso 1 1 calc R

loop_
_atom_site_aniso_label
_atom_site_aniso_U_11
_atom_site_aniso_U_22
_atom_site_aniso_U_33
_atom_site_aniso_U_23
_atom_site_aniso_U_13
_atom_site_aniso_U_12
N11 0.0174(4) 0.0162(4) 0.0155(4) -0.0029(3) 0.0019(3) -0.0010(3)
C12 0.0176(5) 0.0147(4) 0.0167(5) -0.0021(3) 0.0009(4) -0.0036(3)
C13 0.0153(5) 0.0168(4) 0.0148(5) -0.0011(3) 0.0029(4) -0.0023(3)
C14 0.0134(4) 0.0144(4) 0.0118(4) -0.0026(3) 0.0000(3) -0.0001(3)
C15 0.0134(5) 0.0165(4) 0.0160(5) -0.0031(3) 0.0014(4) -0.0033(3)
C16 0.0153(5) 0.0187(5) 0.0154(5) -0.0030(4) 0.0029(4) -0.0014(4)
C17 0.0148(4) 0.0147(4) 0.0132(4) -0.0022(3) 0.0012(3) -0.0008(3)
N17 0.0125(4) 0.0172(4) 0.0166(4) -0.0072(3) 0.0015(3) -0.0012(3)
O17 0.0145(4) 0.0233(4) 0.0217(4) -0.0068(3) 0.0044(3) -0.0012(3)
C21 0.0156(5) 0.0171(4) 0.0154(5) -0.0069(4) 0.0031(4) -0.0020(3)
C22 0.0153(5) 0.0163(4) 0.0160(5) -0.0057(3) 0.0029(4) -0.0026(3)
C23 0.0152(5) 0.0161(4) 0.0160(5) -0.0051(3) 0.0026(4) -0.0022(3)
C24 0.0155(5) 0.0150(4) 0.0169(5) -0.0050(3) 0.0029(4) -0.0019(3)
C31 0.0153(5) 0.0149(4) 0.0150(5) -0.0015(3) 0.0006(4) -0.0022(3)
O31 0.0217(4) 0.0208(4) 0.0183(4) -0.0078(3) 0.0065(3) -0.0094(3)
O32 0.0209(4) 0.0235(4) 0.0221(4) -0.0074(3) 0.0087(3) -0.0061(3)
C32 0.0174(5) 0.0180(4) 0.0163(5) -0.0062(4) 0.0041(4) -0.0035(4)
C33 0.0161(5) 0.0165(4) 0.0164(5) -0.0044(4) 0.0030(4) -0.0033(3)

loop_
_atom_type_symbol
_atom_type_description
_atom_type_scat_dispersion_real
_atom_type_scat_dispersion_imag
_atom_type_scat_source
C C 0.0033 0.0016 'International Tables Vol C Tables 4.2.6.8 and 6.1.1.4'
H H 0.0000 0.0000 'International Tables Vol C Tables 4.2.6.8 and 6.1.1.4'
N N 0.0061 0.0033 'International Tables Vol C Tables 4.2.6.8 and 6.1.1.4'
O O 0.0106 0.0060 'International Tables Vol C Tables 4.2.6.8 and 6.1.1.4'

loop_
_geom_angle_atom_site_label_1
_geom_angle_atom_site_label_2
_geom_angle_atom_site_label_3
_geom_angle
_geom_angle_site_symmetry_1
_geom_angle_site_symmetry_3
C16 N11 C12 118.17(9) . .
N11 C12 C13 122.91(9) . .
N11 C12 H12A 118.5 . .
C13 C12 H12A 118.5 . .
C12 C13 C14 118.91(9) . .
C12 C13 H13A 120.5 . .
C14 C13 H13A 120.5 . .
C15 C14 C13 118.48(9) . .
C15 C14 C17 123.47(9) . .
C13 C14 C17 118.00(8) . .
C14 C15 C16 118.81(9) . .
C14 C15 H15A 120.6 . .
C16 C15 H15A 120.6 . .
N11 C16 C15 122.71(9) . .
N11 C16 H16A 118.6 . .
C15 C16 H16A 118.6 . .
O17 C17 N17 122.30(9) . .
O17 C17 C14 120.57(9) . .
N17 C17 C14 117.13(8) . .
C17 N17 C21 119.76(8) . .
C17 N17 H17 120.9(9) . .
C21 N17 H17 118.7(9) . .
N17 C21 C22 112.12(8) . .
N17 C21 H21A 109.2 . .
C22 C21 H21A 109.2 . .
N17 C21 H21B 109.2 . .
C22 C21 H21B 109.2 . .
H21A C21 H21B 107.9 . .
C21 C22 C23 110.96(8) . .
C21 C22 H22A 109.4 . .
C23 C22 H22A 109.4 . .
C21 C22 H22B 109.4 . .
C23 C22 H22B 109.4 . .
H22A C22 H22B 108.0 . .
C24 C23 C22 113.39(8) . .
C24 C23 H23A 108.9 . .
C22 C23 H23A 108.9 . .
C24 C23 H23B 108.9 . .
C22 C23 H23B 108.9 . .
H23A C23 H23B 107.7 . .
C23 C24 C24 112.97(10) . 2_535
C23 C24 H24A 109.0 . .
C24 C24 H24A 109.0 2_535 .
C23 C24 H24B 109.0 . .
C24 C24 H24B 109.0 2_535 .
H24A C24 H24B 107.8 . .
O32 C31 O31 123.46(9) . .
O32 C31 C32 125.02(9) . .
O31 C31 C32 111.51(8) . .
C31 O31 H31 110.1(9) . .
C31 C32 C33 114.96(8) . .
C31 C32 H32A 108.5 . .
C33 C32 H32A 108.5 . .
C31 C32 H32B 108.5 . .
C33 C32 H32B 108.5 . .
H32A C32 H32B 107.5 . .
C32 C33 C33 111.29(10) . 2_786
C32 C33 H33A 109.4 . .
C33 C33 H33A 109.4 2_786 .
C32 C33 H33B 109.4 . .
C33 C33 H33B 109.4 2_786 .
H33A C33 H33B 108.0 . .

loop_
_geom_bond_atom_site_label_1
_geom_bond_atom_site_label_2
_geom_bond_distance
_geom_bond_site_symmetry_2
N11 C16 1.3408(13) .
N11 C12 1.3421(13) .
C12 C13 1.3845(14) .
C12 H12A 0.9500 .
C13 C14 1.3943(13) .
C13 H13A 0.9500 .
C14 C15 1.3912(13) .
C14 C17 1.5052(13) .
C15 C16 1.3929(13) .
C15 H15A 0.9500 .
C16 H16A 0.9500 .
C17 O17 1.2394(12) .
C17 N17 1.3409(13) .
N17 C21 1.4618(12) .
N17 H17 0.848(14) .
C21 C22 1.5180(14) .
C21 H21A 0.9900 .
C21 H21B 0.9900 .
C22 C23 1.5260(13) .
C22 H22A 0.9900 .
C22 H22B 0.9900 .
C23 C24 1.5246(14) .
C23 H23A 0.9900 .
C23 H23B 0.9900 .
C24 C24 1.5277(19) 2_535
C24 H24A 0.9900 .
C24 H24B 0.9900 .
C31 O32 1.2147(12) .
C31 O31 1.3312(12) .
C31 C32 1.5067(14) .
O31 H31 0.925(15) .
C32 C33 1.5195(14) .
C32 H32A 0.9900 .
C32 H32B 0.9900 .
C33 C33 1.5276(19) 2_786
C33 H33A 0.9900 .
C33 H33B 0.9900 .

loop_
_geom_hbond_atom_site_label_D
_geom_hbond_atom_site_label_H
_geom_hbond_atom_site_label_A
_geom_hbond_distance_DH
_geom_hbond_distance_HA
_geom_hbond_distance_DA
_geom_hbond_angle_DHA
_geom_hbond_site_symmetry_A
O31 H31 N11 0.925(15) 1.782(15) 2.7056(11) 176.3(13) .
N17 H17 O17 0.848(14) 2.170(14) 3.0039(12) 167.9(13) 1_455

loop_
_geom_torsion_atom_site_label_1
_geom_torsion_atom_site_label_2
_geom_torsion_atom_site_label_3
_geom_torsion_atom_site_label_4
_geom_torsion
_geom_torsion_site_symmetry_4
C16 N11 C12 C13 0.09(16) .
N11 C12 C13 C14 0.65(16) .
C12 C13 C14 C15 -0.66(15) .
C12 C13 C14 C17 -178.06(9) .
C13 C14 C15 C16 -0.02(15) .
C17 C14 C15 C16 177.22(10) .
C12 N11 C16 C15 -0.83(16) .
C14 C15 C16 N11 0.80(16) .
C15 C14 C17 O17 -150.83(10) .
C13 C14 C17 O17 26.42(14) .
C15 C14 C17 N17 29.06(15) .
C13 C14 C17 N17 -153.68(10) .
O17 C17 N17 C21 0.00(15) .
C14 C17 N17 C21 -179.89(9) .
C17 N17 C21 C22 172.67(9) .
N17 C21 C22 C23 177.59(9) .
C21 C22 C23 C24 -177.22(9) .
C22 C23 C24 C24 179.70(11) 2_535
O32 C31 C32 C33 -10.59(16) .
O31 C31 C32 C33 170.18(9) .
C31 C32 C33 C33 -175.24(11) 2_786
